data_1527508
loop_
_publ_author_name
'Hestermann, K.'
'Hoppe, R.'

_publ_section_title
;
 Zur Kristallstruktur von Na Cu O2
;
_journal_name_full 'Zeitschrift fuer Anorganische und Allgemeine Chemie'
_journal_page_first 261
_journal_page_last 269
_journal_volume 367
_journal_year 1969
_chemical_formula_sum 'Cu Na O2'
_chemical_name_systematic 'Na (Cu O2)'
_space_group_IT_number 2
_symmetry_space_group_name_Hall '-P 1'
_symmetry_space_group_name_H-M 'P -1'
_cell_angle_alpha 76.24
_cell_angle_beta 113.41
_cell_angle_gamma 128.16
_cell_formula_units_Z 1
_cell_length_a 2.748
_cell_length_b 6.672
_cell_length_c 3.462
_cell_volume 45.798
_citation_journal_id_ASTM ZAACAB
_cod_data_source_file Hestermann_ZAACAB_1969_1240.cif
_cod_data_source_block Cu1Na1O2
_cod_original_cell_volume 45.79849
_cod_original_formula_sum 'Cu1 Na1 O2'
_cod_database_code 1527508

loop_
_symmetry_equiv_pos_as_xyz
x,y,z
-x,-y,-z

loop_
_atom_site_label
_atom_site_type_symbol
_atom_site_fract_x
_atom_site_fract_y
_atom_site_fract_z
_atom_site_occupancy
_atom_site_U_iso_or_equiv
O1 O-2 0.805 0.23 0.92 1 0.0
Na1 Na+1 0.5 0.5 0.5 1 0.0
Cu1 Cu+3 0 0 0 1 0.0
